data_7040875
loop_
_publ_author_name
'Xu, Bin'
'Ma, Anjie'
'Jia, Teng'
'Hao, Zhiqiang'
'Gao, Wei'
'Mu, Ying'

_publ_section_title
;
 Synthesis and structural characterization of iron complexes bearing
 N-aryl-phenanthren-o-iminoquinone ligands.
;
_journal_issue 44
_journal_name_full 'Dalton transactions (Cambridge, England : 2003)'
_journal_page_first 17966
_journal_page_last 17973
_journal_paper_doi 10.1039/c6dt03572h
_journal_volume 45
_journal_year 2016
_chemical_formula_sum 'C52 H50 Cl Fe N2 O4'
_chemical_formula_weight 858.24
_chemical_name_systematic
; 
 ? 
;
_space_group_IT_number 14
_symmetry_cell_setting monoclinic
_symmetry_space_group_name_Hall '-P 2ybc'
_symmetry_space_group_name_H-M 'P 1 21/c 1'
_atom_sites_solution_hydrogens geom
_atom_sites_solution_primary direct
_atom_sites_solution_secondary difmap
_audit_creation_method SHELXL-97
_audit_update_record
;
2016-07-22 deposited with the CCDC.
2016-10-11 downloaded from the CCDC.
;
_cell_angle_alpha 90.00
_cell_angle_beta 108.80(3)
_cell_angle_gamma 90.00
_cell_formula_units_Z 4
_cell_length_a 13.511(3)
_cell_length_b 19.197(4)
_cell_length_c 17.181(3)
_cell_measurement_reflns_used 512
_cell_measurement_temperature 158(2)
_cell_measurement_theta_max 24.7
_cell_measurement_theta_min 2.64
_cell_volume 4218.5(17)
_computing_cell_refinement 'Bruker XSCANS'
_computing_data_collection 'Bruker XSCANS'
_computing_data_reduction 'Bruker SHELXTL'
_computing_molecular_graphics 'Bruker SHELXTL'
_computing_publication_material 'Bruker SHELXTL'
_computing_structure_refinement 'Bruker SHELXTL'
_computing_structure_solution 'Bruker SHELXTL'
_diffrn_ambient_temperature 158(2)
_diffrn_measured_fraction_theta_full 0.987
_diffrn_measured_fraction_theta_max 0.987
_diffrn_measurement_device_type 'Bruker P4'
_diffrn_measurement_method '\w scans'
_diffrn_radiation_monochromator graphite
_diffrn_radiation_source 'fine-focus sealed tube'
_diffrn_radiation_type MoK\a
_diffrn_radiation_wavelength 0.71073
_diffrn_reflns_av_R_equivalents 0.1306
_diffrn_reflns_av_sigmaI/netI 0.0856
_diffrn_reflns_limit_h_max 16
_diffrn_reflns_limit_h_min -16
_diffrn_reflns_limit_k_max 22
_diffrn_reflns_limit_k_min -21
_diffrn_reflns_limit_l_max 20
_diffrn_reflns_limit_l_min -20
_diffrn_reflns_number 25986
_diffrn_reflns_theta_full 25.20
_diffrn_reflns_theta_max 25.20
_diffrn_reflns_theta_min 2.46
_exptl_absorpt_coefficient_mu 0.471
_exptl_absorpt_correction_T_max 0.9076
_exptl_absorpt_correction_T_min 0.8914
_exptl_absorpt_correction_type none
_exptl_crystal_colour brown
_exptl_crystal_density_diffrn 1.351
_exptl_crystal_density_method 'not measured'
_exptl_crystal_description block
_exptl_crystal_F_000 1804
_exptl_crystal_size_max 0.25
_exptl_crystal_size_mid 0.22
_exptl_crystal_size_min 0.21
_refine_diff_density_max 0.696
_refine_diff_density_min -0.784
_refine_diff_density_rms 0.132
_refine_ls_extinction_method none
_refine_ls_goodness_of_fit_ref 1.086
_refine_ls_hydrogen_treatment constr
_refine_ls_matrix_type full
_refine_ls_number_parameters 545
_refine_ls_number_reflns 7498
_refine_ls_number_restraints 0
_refine_ls_restrained_S_all 1.086
_refine_ls_R_factor_all 0.0861
_refine_ls_R_factor_gt 0.0635
_refine_ls_shift/su_max 0.001
_refine_ls_shift/su_mean 0.000
_refine_ls_structure_factor_coef Fsqd
_refine_ls_weighting_details 'calc w=1/[\s^2^(Fo^2^)+(0.0974P)^2^+4.0769P] where P=(Fo^2^+2Fc^2^)/3'
_refine_ls_weighting_scheme calc
_refine_ls_wR_factor_gt 0.1685
_refine_ls_wR_factor_ref 0.2001
_reflns_number_gt 5802
_reflns_number_total 7498
_reflns_threshold_expression >2sigma(I)
_cod_data_source_file c6dt03572h2.cif
_cod_data_source_block gaowei
_cod_depositor_comments
;
The following automatic conversions were performed:

'_symmetry_cell_setting' value 'Monoclinic' changed to 'monoclinic'
according to
/usr/data/users/saulius/crontab/automatic-downloads/rss-feeds/RSC/lib/dictionaries/cif_core.dic
dictionary named 'cif_core.dic' version 2.4.2 from 2011-04-26.

Automatic conversion script
Id: cif_fix_values 4268 2015-11-12 08:31:59Z antanas 

 Adding full bibliography for 7040871--7040875.cif.
;
_cod_original_cell_volume 4218.8(15)
_cod_original_sg_symbol_H-M P2(1)/c
_cod_database_code 7040875

loop_
_symmetry_equiv_pos_as_xyz
'x, y, z'
'-x, y+1/2, -z+1/2'
'-x, -y, -z'
'x, -y-1/2, z-1/2'

loop_
_atom_site_label
_atom_site_type_symbol
_atom_site_fract_x
_atom_site_fract_y
_atom_site_fract_z
_atom_site_U_iso_or_equiv
_atom_site_adp_type
_atom_site_occupancy
_atom_site_symmetry_multiplicity
_atom_site_calc_flag
_atom_site_refinement_flags
C1 C 0.4465(3) 0.34139(17) 0.74742(19) 0.0295(7) Uani 1 1 d .
C2 C 0.3621(3) 0.29035(17) 0.7290(2) 0.0340(7) Uani 1 1 d .
C3 C 0.2666(3) 0.3009(2) 0.6676(2) 0.0446(9) Uani 1 1 d .
H3 H 0.2541 0.3436 0.6382 0.054 Uiso 1 1 calc R
C4 C 0.1895(3) 0.2504(2) 0.6487(3) 0.0531(10) Uani 1 1 d .
H4 H 0.1254 0.2581 0.6059 0.064 Uiso 1 1 calc R
C5 C 0.2064(3) 0.1884(2) 0.6926(3) 0.0523(10) Uani 1 1 d .
H5 H 0.1532 0.1539 0.6807 0.063 Uiso 1 1 calc R
C6 C 0.2993(3) 0.17690(19) 0.7527(3) 0.0448(9) Uani 1 1 d .
H6 H 0.3098 0.1339 0.7816 0.054 Uiso 1 1 calc R
C7 C 0.3800(3) 0.22655(18) 0.7733(2) 0.0347(8) Uani 1 1 d .
C8 C 0.4800(3) 0.21184(17) 0.8356(2) 0.0331(7) Uani 1 1 d .
C9 C 0.4978(3) 0.15044(18) 0.8829(2) 0.0409(9) Uani 1 1 d .
H9 H 0.4425 0.1181 0.8761 0.049 Uiso 1 1 calc R
C10 C 0.5942(4) 0.1370(2) 0.9387(3) 0.0502(10) Uani 1 1 d .
H10 H 0.6045 0.0956 0.9707 0.060 Uiso 1 1 calc R
C11 C 0.6768(4) 0.1826(2) 0.9492(2) 0.0471(10) Uani 1 1 d .
H11 H 0.7435 0.1719 0.9871 0.057 Uiso 1 1 calc R
C12 C 0.6623(3) 0.24356(19) 0.9048(2) 0.0404(8) Uani 1 1 d .
H12 H 0.7185 0.2753 0.9123 0.048 Uiso 1 1 calc R
C13 C 0.5634(3) 0.25842(18) 0.8483(2) 0.0338(7) Uani 1 1 d .
C14 C 0.5479(3) 0.32168(17) 0.8013(2) 0.0324(7) Uani 1 1 d .
C15 C 0.3539(3) 0.44361(17) 0.6755(2) 0.0322(7) Uani 1 1 d .
C16 C 0.2947(3) 0.4753(2) 0.7190(2) 0.0407(8) Uani 1 1 d .
C17 C 0.2103(3) 0.5161(2) 0.6741(3) 0.0521(11) Uani 1 1 d .
H17 H 0.1682 0.5383 0.7016 0.063 Uiso 1 1 calc R
C18 C 0.1868(3) 0.5249(2) 0.5908(3) 0.0582(12) Uani 1 1 d .
H18 H 0.1291 0.5531 0.5615 0.070 Uiso 1 1 calc R
C19 C 0.2458(3) 0.4932(2) 0.5495(3) 0.0493(10) Uani 1 1 d .
H19 H 0.2280 0.4992 0.4917 0.059 Uiso 1 1 calc R
C20 C 0.3316(3) 0.45245(18) 0.5910(2) 0.0368(8) Uani 1 1 d .
C21 C 0.3930(3) 0.4164(2) 0.5448(2) 0.0510(10) Uani 1 1 d .
H21A H 0.4652 0.4334 0.5638 0.077 Uiso 1 1 calc R
H21B H 0.3617 0.4260 0.4860 0.077 Uiso 1 1 calc R
H21C H 0.3924 0.3661 0.5544 0.077 Uiso 1 1 calc R
C22 C 0.3204(4) 0.4662(2) 0.8103(3) 0.0516(10) Uani 1 1 d .
H22A H 0.3155 0.4168 0.8229 0.077 Uiso 1 1 calc R
H22B H 0.2708 0.4930 0.8293 0.077 Uiso 1 1 calc R
H22C H 0.3915 0.4829 0.8382 0.077 Uiso 1 1 calc R
C23 C 0.6422(2) 0.56129(17) 0.89071(19) 0.0272(7) Uani 1 1 d .
C24 C 0.6881(3) 0.60629(17) 0.9615(2) 0.0291(7) Uani 1 1 d .
C25 C 0.7882(3) 0.5941(2) 1.0184(2) 0.0377(8) Uani 1 1 d .
H25 H 0.8277 0.5553 1.0107 0.045 Uiso 1 1 calc R
C26 C 0.8294(3) 0.6368(2) 1.0842(2) 0.0459(9) Uani 1 1 d .
H26 H 0.8975 0.6277 1.1212 0.055 Uiso 1 1 calc R
C27 C 0.7735(3) 0.6933(2) 1.0981(3) 0.0480(10) Uani 1 1 d .
H27 H 0.8013 0.7217 1.1454 0.058 Uiso 1 1 calc R
C28 C 0.6769(3) 0.7075(2) 1.0420(2) 0.0427(9) Uani 1 1 d .
H28 H 0.6391 0.7469 1.0504 0.051 Uiso 1 1 calc R
C29 C 0.6332(3) 0.66544(18) 0.9731(2) 0.0320(7) Uani 1 1 d .
C30 C 0.5312(3) 0.68393(17) 0.9134(2) 0.0312(7) Uani 1 1 d .
C31 C 0.4723(3) 0.74014(19) 0.9248(2) 0.0412(8) Uani 1 1 d .
H31 H 0.4985 0.7685 0.9723 0.049 Uiso 1 1 calc R
C32 C 0.3766(3) 0.7550(2) 0.8680(3) 0.0468(9) Uani 1 1 d .
H32 H 0.3380 0.7942 0.8761 0.056 Uiso 1 1 calc R
C33 C 0.3359(3) 0.7136(2) 0.7990(2) 0.0424(9) Uani 1 1 d .
H33 H 0.2693 0.7239 0.7605 0.051 Uiso 1 1 calc R
C34 C 0.3920(3) 0.65758(19) 0.7862(2) 0.0357(8) Uani 1 1 d .
H34 H 0.3640 0.6289 0.7392 0.043 Uiso 1 1 calc R
C35 C 0.4902(3) 0.64291(16) 0.84253(19) 0.0288(7) Uani 1 1 d .
C36 C 0.5479(3) 0.58359(16) 0.82945(19) 0.0280(7) Uani 1 1 d .
C37 C 0.7503(3) 0.45782(16) 0.93214(19) 0.0281(7) Uani 1 1 d .
C38 C 0.7206(3) 0.42317(19) 0.9927(2) 0.0350(8) Uani 1 1 d .
C39 C 0.7936(3) 0.3806(2) 1.0470(2) 0.0504(10) Uani 1 1 d .
H39 H 0.7758 0.3574 1.0894 0.060 Uiso 1 1 calc R
C40 C 0.8920(3) 0.3716(2) 1.0402(3) 0.0558(11) Uani 1 1 d .
H40 H 0.9408 0.3416 1.0773 0.067 Uiso 1 1 calc R
C41 C 0.9191(3) 0.4058(2) 0.9804(3) 0.0505(10) Uani 1 1 d .
H41 H 0.9871 0.3992 0.9767 0.061 Uiso 1 1 calc R
C42 C 0.8498(3) 0.44991(19) 0.9247(2) 0.0355(8) Uani 1 1 d .
C43 C 0.8814(3) 0.4895(2) 0.8620(3) 0.0486(10) Uani 1 1 d .
H43A H 0.8742 0.5395 0.8700 0.073 Uiso 1 1 calc R
H43B H 0.8365 0.4761 0.8069 0.073 Uiso 1 1 calc R
H43C H 0.9544 0.4788 0.8678 0.073 Uiso 1 1 calc R
C44 C 0.6124(3) 0.4297(2) 0.9972(2) 0.0448(9) Uani 1 1 d .
H44A H 0.5973 0.4788 1.0042 0.067 Uiso 1 1 calc R
H44B H 0.6069 0.4028 1.0441 0.067 Uiso 1 1 calc R
H44C H 0.5621 0.4118 0.9464 0.067 Uiso 1 1 calc R
C45 C 0.0096(7) 0.3570(7) 0.2948(5) 0.133(4) Uani 1 1 d .
H45A H -0.0221 0.3954 0.2564 0.160 Uiso 1 1 calc R
H45B H 0.0424 0.3238 0.2663 0.160 Uiso 1 1 calc R
C46 C 0.0848(9) 0.3834(5) 0.3656(5) 0.137(3) Uani 1 1 d .
H46A H 0.0742 0.4341 0.3702 0.164 Uiso 1 1 calc R
H46B H 0.1558 0.3760 0.3622 0.164 Uiso 1 1 calc R
C47 C 0.0752(6) 0.3486(5) 0.4359(5) 0.107(2) Uani 1 1 d .
H47A H 0.0660 0.3825 0.4765 0.128 Uiso 1 1 calc R
H47B H 0.1378 0.3199 0.4626 0.128 Uiso 1 1 calc R
C48 C -0.0196(7) 0.3039(4) 0.4032(6) 0.115(3) Uani 1 1 d .
H48A H -0.0005 0.2539 0.4074 0.138 Uiso 1 1 calc R
H48B H -0.0696 0.3122 0.4335 0.138 Uiso 1 1 calc R
C49 C 0.9869(6) 0.3999(4) 0.6213(4) 0.099(2) Uani 1 1 d .
H49A H 0.9531 0.4385 0.5840 0.119 Uiso 1 1 calc R
H49B H 1.0614 0.3979 0.6247 0.119 Uiso 1 1 calc R
C50 C 0.9786(10) 0.4112(5) 0.7002(5) 0.163(5) Uani 1 1 d .
H50A H 0.9438 0.4564 0.7016 0.195 Uiso 1 1 calc R
H50B H 1.0490 0.4123 0.7419 0.195 Uiso 1 1 calc R
C51 C 0.9147(7) 0.3520(4) 0.7184(5) 0.108(2) Uani 1 1 d .
H51A H 0.9493 0.3320 0.7736 0.130 Uiso 1 1 calc R
H51B H 0.8436 0.3677 0.7148 0.130 Uiso 1 1 calc R
C52 C 0.9115(7) 0.3032(4) 0.6555(5) 0.113(3) Uani 1 1 d .
H52A H 0.9617 0.2650 0.6785 0.136 Uiso 1 1 calc R
H52B H 0.8407 0.2827 0.6339 0.136 Uiso 1 1 calc R
Cl1 Cl 0.66163(8) 0.47447(5) 0.66426(5) 0.0452(3) Uani 1 1 d .
Fe1 Fe 0.58633(4) 0.45783(2) 0.76241(3) 0.02883(18) Uani 1 1 d .
N1 N 0.4461(2) 0.40636(14) 0.72119(16) 0.0303(6) Uani 1 1 d .
N2 N 0.6738(2) 0.49924(14) 0.87310(16) 0.0270(6) Uani 1 1 d .
O1 O 0.62332(18) 0.36469(12) 0.80964(14) 0.0357(5) Uani 1 1 d .
O2 O 0.51288(18) 0.54530(12) 0.76515(14) 0.0325(5) Uani 1 1 d .
O3 O 0.9372(3) 0.3364(3) 0.5910(3) 0.1050(16) Uani 1 1 d .
O4 O -0.0635(5) 0.3246(5) 0.3189(5) 0.163(3) Uani 1 1 d .

loop_
_atom_site_aniso_label
_atom_site_aniso_U_11
_atom_site_aniso_U_22
_atom_site_aniso_U_33
_atom_site_aniso_U_23
_atom_site_aniso_U_13
_atom_site_aniso_U_12
C1 0.0374(17) 0.0241(16) 0.0295(16) -0.0029(12) 0.0141(14) -0.0010(14)
C2 0.0411(19) 0.0249(16) 0.0410(18) -0.0045(14) 0.0203(16) -0.0034(14)
C3 0.042(2) 0.036(2) 0.051(2) -0.0029(17) 0.0093(18) -0.0038(17)
C4 0.040(2) 0.043(2) 0.072(3) -0.006(2) 0.011(2) -0.0085(18)
C5 0.046(2) 0.036(2) 0.078(3) -0.012(2) 0.024(2) -0.0102(18)
C6 0.052(2) 0.0267(19) 0.068(3) -0.0037(17) 0.036(2) -0.0017(16)
C7 0.0414(19) 0.0280(17) 0.0414(18) -0.0088(14) 0.0226(16) -0.0016(15)
C8 0.051(2) 0.0226(16) 0.0338(17) -0.0031(13) 0.0247(16) 0.0042(14)
C9 0.062(2) 0.0235(17) 0.045(2) 0.0011(15) 0.0291(19) 0.0048(16)
C10 0.078(3) 0.0301(19) 0.052(2) 0.0062(17) 0.033(2) 0.019(2)
C11 0.065(3) 0.034(2) 0.040(2) 0.0015(16) 0.0141(19) 0.0171(19)
C12 0.051(2) 0.0305(18) 0.0391(19) -0.0028(15) 0.0144(17) 0.0063(16)
C13 0.047(2) 0.0261(17) 0.0312(17) -0.0019(13) 0.0171(15) 0.0072(15)
C14 0.0428(19) 0.0250(16) 0.0311(16) -0.0046(13) 0.0143(14) 0.0003(14)
C15 0.0304(16) 0.0240(16) 0.0410(18) 0.0003(14) 0.0098(14) 0.0000(13)
C16 0.0388(19) 0.0348(19) 0.053(2) -0.0048(16) 0.0204(17) -0.0059(15)
C17 0.0336(19) 0.043(2) 0.080(3) -0.008(2) 0.019(2) 0.0053(17)
C18 0.035(2) 0.047(2) 0.080(3) 0.007(2) 0.002(2) 0.0072(18)
C19 0.047(2) 0.042(2) 0.049(2) 0.0062(18) 0.0004(18) -0.0009(18)
C20 0.0399(19) 0.0272(17) 0.0391(19) 0.0015(14) 0.0070(16) -0.0033(14)
C21 0.056(2) 0.060(3) 0.037(2) -0.0015(18) 0.0132(18) 0.006(2)
C22 0.055(2) 0.056(3) 0.053(2) -0.0116(19) 0.032(2) -0.005(2)
C23 0.0305(16) 0.0256(15) 0.0299(15) 0.0023(13) 0.0157(13) -0.0021(13)
C24 0.0324(16) 0.0253(16) 0.0351(17) -0.0036(13) 0.0184(14) -0.0063(13)
C25 0.0330(18) 0.0382(19) 0.0435(19) -0.0113(16) 0.0147(15) -0.0054(15)
C26 0.038(2) 0.052(2) 0.047(2) -0.0159(18) 0.0122(17) -0.0092(17)
C27 0.048(2) 0.049(2) 0.048(2) -0.0190(18) 0.0166(18) -0.0106(19)
C28 0.045(2) 0.036(2) 0.053(2) -0.0159(17) 0.0233(18) -0.0052(16)
C29 0.0353(17) 0.0276(16) 0.0390(18) -0.0055(14) 0.0202(15) -0.0061(14)
C30 0.0393(18) 0.0229(16) 0.0384(17) 0.0012(13) 0.0225(15) -0.0018(14)
C31 0.050(2) 0.0314(18) 0.049(2) -0.0032(16) 0.0250(18) 0.0034(16)
C32 0.055(2) 0.034(2) 0.060(2) 0.0026(18) 0.031(2) 0.0131(18)
C33 0.045(2) 0.042(2) 0.043(2) 0.0129(16) 0.0197(17) 0.0111(17)
C34 0.0434(19) 0.0321(18) 0.0362(18) 0.0059(14) 0.0194(16) 0.0042(15)
C35 0.0357(17) 0.0245(16) 0.0329(16) 0.0052(13) 0.0203(14) -0.0006(13)
C36 0.0339(17) 0.0218(15) 0.0322(16) 0.0000(12) 0.0162(14) -0.0038(13)
C37 0.0292(16) 0.0237(16) 0.0291(16) -0.0031(12) 0.0064(13) -0.0012(12)
C38 0.0395(18) 0.0346(18) 0.0301(17) -0.0006(14) 0.0101(14) -0.0052(15)
C39 0.054(2) 0.048(2) 0.042(2) 0.0125(18) 0.0057(18) -0.004(2)
C40 0.048(2) 0.049(2) 0.058(3) 0.013(2) 0.000(2) 0.006(2)
C41 0.0331(19) 0.050(2) 0.062(3) -0.009(2) 0.0076(18) 0.0072(18)
C42 0.0296(17) 0.0345(19) 0.0422(19) -0.0059(15) 0.0114(15) 0.0001(14)
C43 0.038(2) 0.061(3) 0.053(2) -0.006(2) 0.0231(18) -0.0035(19)
C44 0.046(2) 0.053(2) 0.042(2) 0.0026(17) 0.0231(18) -0.0070(18)
C45 0.092(5) 0.211(11) 0.098(6) -0.006(6) 0.031(5) 0.016(6)
C46 0.173(9) 0.111(6) 0.098(6) -0.003(5) 0.004(6) -0.033(6)
C47 0.094(5) 0.120(6) 0.100(5) -0.036(5) 0.022(4) 0.007(4)
C48 0.147(7) 0.089(5) 0.126(7) -0.021(5) 0.069(6) 0.008(5)
C49 0.112(5) 0.098(5) 0.082(4) -0.015(4) 0.025(4) -0.024(4)
C50 0.313(14) 0.107(6) 0.094(5) -0.039(5) 0.102(7) -0.109(8)
C51 0.174(8) 0.068(4) 0.102(5) -0.008(4) 0.071(5) -0.013(4)
C52 0.117(6) 0.109(6) 0.122(6) -0.028(5) 0.049(5) -0.047(5)
Cl1 0.0517(6) 0.0534(6) 0.0370(5) 0.0004(4) 0.0232(4) 0.0013(4)
Fe1 0.0349(3) 0.0241(3) 0.0284(3) -0.00155(17) 0.0115(2) -0.00040(18)
N1 0.0340(14) 0.0260(14) 0.0316(14) -0.0012(11) 0.0116(12) 0.0045(11)
N2 0.0297(13) 0.0263(14) 0.0271(13) -0.0009(11) 0.0120(11) -0.0019(11)
O1 0.0354(12) 0.0273(12) 0.0400(13) -0.0008(10) 0.0060(10) 0.0001(10)
O2 0.0368(13) 0.0277(12) 0.0317(12) -0.0016(9) 0.0093(10) 0.0004(10)
O3 0.084(3) 0.143(4) 0.088(3) -0.047(3) 0.028(2) -0.037(3)
O4 0.113(5) 0.210(8) 0.153(6) -0.067(6) 0.025(4) -0.028(5)

loop_
_atom_type_symbol
_atom_type_description
_atom_type_scat_dispersion_real
_atom_type_scat_dispersion_imag
_atom_type_scat_source
C C 0.0033 0.0016 'International Tables Vol C Tables 4.2.6.8 and 6.1.1.4'
H H 0.0000 0.0000 'International Tables Vol C Tables 4.2.6.8 and 6.1.1.4'
N N 0.0061 0.0033 'International Tables Vol C Tables 4.2.6.8 and 6.1.1.4'
O O 0.0106 0.0060 'International Tables Vol C Tables 4.2.6.8 and 6.1.1.4'
Cl Cl 0.1484 0.1585 'International Tables Vol C Tables 4.2.6.8 and 6.1.1.4'
Fe Fe 0.3463 0.8444 'International Tables Vol C Tables 4.2.6.8 and 6.1.1.4'

loop_
_geom_angle_atom_site_label_1
_geom_angle_atom_site_label_2
_geom_angle_atom_site_label_3
_geom_angle
N1 C1 C14 111.5(3)
N1 C1 C2 129.9(3)
C14 C1 C2 118.7(3)
C3 C2 C7 119.1(3)
C3 C2 C1 122.4(3)
C7 C2 C1 118.5(3)
C4 C3 C2 121.3(4)
C4 C3 H3 119.3
C2 C3 H3 119.3
C3 C4 C5 119.6(4)
C3 C4 H4 120.2
C5 C4 H4 120.2
C6 C5 C4 120.1(4)
C6 C5 H5 120.0
C4 C5 H5 120.0
C5 C6 C7 122.1(4)
C5 C6 H6 118.9
C7 C6 H6 118.9
C6 C7 C2 117.8(3)
C6 C7 C8 121.0(3)
C2 C7 C8 121.2(3)
C13 C8 C9 117.8(3)
C13 C8 C7 120.0(3)
C9 C8 C7 122.2(3)
C10 C9 C8 120.6(4)
C10 C9 H9 119.7
C8 C9 H9 119.7
C9 C10 C11 121.1(4)
C9 C10 H10 119.5
C11 C10 H10 119.5
C12 C11 C10 120.1(4)
C12 C11 H11 120.0
C10 C11 H11 120.0
C11 C12 C13 119.3(4)
C11 C12 H12 120.3
C13 C12 H12 120.3
C8 C13 C12 121.1(3)
C8 C13 C14 119.3(3)
C12 C13 C14 119.6(3)
O1 C14 C1 117.4(3)
O1 C14 C13 121.0(3)
C1 C14 C13 121.4(3)
C20 C15 C16 122.4(3)
C20 C15 N1 119.3(3)
C16 C15 N1 118.1(3)
C17 C16 C15 117.1(4)
C17 C16 C22 121.0(4)
C15 C16 C22 121.9(4)
C18 C17 C16 121.3(4)
C18 C17 H17 119.4
C16 C17 H17 119.4
C19 C18 C17 120.6(4)
C19 C18 H18 119.7
C17 C18 H18 119.7
C18 C19 C20 120.9(4)
C18 C19 H19 119.6
C20 C19 H19 119.6
C19 C20 C15 117.8(4)
C19 C20 C21 120.3(4)
C15 C20 C21 121.8(3)
C20 C21 H21A 109.5
C20 C21 H21B 109.5
H21A C21 H21B 109.5
C20 C21 H21C 109.5
H21A C21 H21C 109.5
H21B C21 H21C 109.5
C16 C22 H22A 109.5
C16 C22 H22B 109.5
H22A C22 H22B 109.5
C16 C22 H22C 109.5
H22A C22 H22C 109.5
H22B C22 H22C 109.5
N2 C23 C36 112.0(3)
N2 C23 C24 129.7(3)
C36 C23 C24 118.3(3)
C29 C24 C25 118.0(3)
C29 C24 C23 119.7(3)
C25 C24 C23 122.4(3)
C26 C25 C24 121.4(4)
C26 C25 H25 119.3
C24 C25 H25 119.3
C25 C26 C27 120.9(4)
C25 C26 H26 119.6
C27 C26 H26 119.6
C28 C27 C26 118.8(4)
C28 C27 H27 120.6
C26 C27 H27 120.6
C27 C28 C29 121.7(4)
C27 C28 H28 119.2
C29 C28 H28 119.2
C28 C29 C24 119.2(3)
C28 C29 C30 119.8(3)
C24 C29 C30 121.0(3)
C31 C30 C35 118.2(3)
C31 C30 C29 122.5(3)
C35 C30 C29 119.2(3)
C32 C31 C30 120.7(4)
C32 C31 H31 119.7
C30 C31 H31 119.7
C31 C32 C33 120.7(4)
C31 C32 H32 119.6
C33 C32 H32 119.6
C34 C33 C32 119.9(4)
C34 C33 H33 120.1
C32 C33 H33 120.1
C33 C34 C35 119.8(3)
C33 C34 H34 120.1
C35 C34 H34 120.1
C34 C35 C30 120.6(3)
C34 C35 C36 119.6(3)
C30 C35 C36 119.8(3)
O2 C36 C23 117.1(3)
O2 C36 C35 121.3(3)
C23 C36 C35 121.4(3)
C38 C37 C42 122.1(3)
C38 C37 N2 118.5(3)
C42 C37 N2 119.3(3)
C39 C38 C37 118.0(3)
C39 C38 C44 120.7(3)
C37 C38 C44 121.2(3)
C40 C39 C38 120.8(4)
C40 C39 H39 119.6
C38 C39 H39 119.6
C41 C40 C39 120.1(4)
C41 C40 H40 119.9
C39 C40 H40 119.9
C40 C41 C42 121.8(4)
C40 C41 H41 119.1
C42 C41 H41 119.1
C41 C42 C37 117.2(4)
C41 C42 C43 121.5(3)
C37 C42 C43 121.3(3)
C42 C43 H43A 109.5
C42 C43 H43B 109.5
H43A C43 H43B 109.5
C42 C43 H43C 109.5
H43A C43 H43C 109.5
H43B C43 H43C 109.5
C38 C44 H44A 109.5
C38 C44 H44B 109.5
H44A C44 H44B 109.5
C38 C44 H44C 109.5
H44A C44 H44C 109.5
H44B C44 H44C 109.5
O4 C45 C46 107.3(8)
O4 C45 H45A 110.2
C46 C45 H45A 110.2
O4 C45 H45B 110.2
C46 C45 H45B 110.2
H45A C45 H45B 108.5
C45 C46 C47 109.2(8)
C45 C46 H46A 109.8
C47 C46 H46A 109.8
C45 C46 H46B 109.8
C47 C46 H46B 109.8
H46A C46 H46B 108.3
C46 C47 C48 104.6(7)
C46 C47 H47A 110.8
C48 C47 H47A 110.8
C46 C47 H47B 110.8
C48 C47 H47B 110.8
H47A C47 H47B 108.9
O4 C48 C47 104.3(7)
O4 C48 H48A 110.9
C47 C48 H48A 110.9
O4 C48 H48B 110.9
C47 C48 H48B 110.9
H48A C48 H48B 108.9
O3 C49 C50 108.3(6)
O3 C49 H49A 110.0
C50 C49 H49A 110.0
O3 C49 H49B 110.0
C50 C49 H49B 110.0
H49A C49 H49B 108.4
C49 C50 C51 107.9(6)
C49 C50 H50A 110.1
C51 C50 H50A 110.1
C49 C50 H50B 110.1
C51 C50 H50B 110.1
H50A C50 H50B 108.4
C52 C51 C50 102.5(6)
C52 C51 H51A 111.3
C50 C51 H51A 111.3
C52 C51 H51B 111.3
C50 C51 H51B 111.3
H51A C51 H51B 109.2
O3 C52 C51 110.1(6)
O3 C52 H52A 109.6
C51 C52 H52A 109.6
O3 C52 H52B 109.6
C51 C52 H52B 109.6
H52A C52 H52B 108.1
O2 Fe1 O1 146.66(10)
O2 Fe1 N2 77.89(10)
O1 Fe1 N2 88.61(10)
O2 Fe1 N1 90.15(10)
O1 Fe1 N1 77.72(10)
N2 Fe1 N1 134.44(11)
O2 Fe1 Cl1 104.52(8)
O1 Fe1 Cl1 108.80(8)
N2 Fe1 Cl1 112.02(8)
N1 Fe1 Cl1 113.53(8)
C1 N1 C15 124.3(3)
C1 N1 Fe1 115.7(2)
C15 N1 Fe1 119.5(2)
C23 N2 C37 123.1(3)
C23 N2 Fe1 115.2(2)
C37 N2 Fe1 120.7(2)
C14 O1 Fe1 117.0(2)
C36 O2 Fe1 117.6(2)
C49 O3 C52 107.9(5)
C45 O4 C48 109.6(7)

loop_
_geom_bond_atom_site_label_1
_geom_bond_atom_site_label_2
_geom_bond_distance
C1 N1 1.326(4)
C1 C14 1.435(5)
C1 C2 1.459(5)
C2 C3 1.394(5)
C2 C7 1.421(5)
C3 C4 1.383(6)
C3 H3 0.9500
C4 C5 1.388(6)
C4 H4 0.9500
C5 C6 1.362(6)
C5 H5 0.9500
C6 C7 1.405(5)
C6 H6 0.9500
C7 C8 1.456(5)
C8 C13 1.400(5)
C8 C9 1.408(5)
C9 C10 1.370(6)
C9 H9 0.9500
C10 C11 1.384(6)
C10 H10 0.9500
C11 C12 1.376(5)
C11 H11 0.9500
C12 C13 1.405(5)
C12 H12 0.9500
C13 C14 1.436(5)
C14 O1 1.283(4)
C15 C20 1.395(5)
C15 C16 1.397(5)
C15 N1 1.432(4)
C16 C17 1.394(6)
C16 C22 1.504(6)
C17 C18 1.373(7)
C17 H17 0.9500
C18 C19 1.368(7)
C18 H18 0.9500
C19 C20 1.390(5)
C19 H19 0.9500
C20 C21 1.489(6)
C21 H21A 0.9800
C21 H21B 0.9800
C21 H21C 0.9800
C22 H22A 0.9800
C22 H22B 0.9800
C22 H22C 0.9800
C23 N2 1.332(4)
C23 C36 1.433(5)
C23 C24 1.458(4)
C24 C29 1.405(5)
C24 C25 1.409(5)
C25 C26 1.361(5)
C25 H25 0.9500
C26 C27 1.387(6)
C26 H26 0.9500
C27 C28 1.376(6)
C27 H27 0.9500
C28 C29 1.397(5)
C28 H28 0.9500
C29 C30 1.472(5)
C30 C31 1.392(5)
C30 C35 1.405(5)
C31 C32 1.376(6)
C31 H31 0.9500
C32 C33 1.386(6)
C32 H32 0.9500
C33 C34 1.373(5)
C33 H33 0.9500
C34 C35 1.396(5)
C34 H34 0.9500
C35 C36 1.438(5)
C36 O2 1.284(4)
C37 C38 1.398(5)
C37 C42 1.400(5)
C37 N2 1.433(4)
C38 C39 1.384(5)
C38 C44 1.494(5)
C39 C40 1.382(6)
C39 H39 0.9500
C40 C41 1.366(6)
C40 H40 0.9500
C41 C42 1.390(6)
C41 H41 0.9500
C42 C43 1.488(6)
C43 H43A 0.9800
C43 H43B 0.9800
C43 H43C 0.9800
C44 H44A 0.9800
C44 H44B 0.9800
C44 H44C 0.9800
C45 O4 1.342(11)
C45 C46 1.405(11)
C45 H45A 0.9900
C45 H45B 0.9900
C46 C47 1.422(11)
C46 H46A 0.9900
C46 H46B 0.9900
C47 C48 1.494(11)
C47 H47A 0.9900
C47 H47B 0.9900
C48 O4 1.433(10)
C48 H48A 0.9900
C48 H48B 0.9900
C49 O3 1.407(8)
C49 C50 1.411(9)
C49 H49A 0.9900
C49 H49B 0.9900
C50 C51 1.521(10)
C50 H50A 0.9900
C50 H50B 0.9900
C51 C52 1.420(9)
C51 H51A 0.9900
C51 H51B 0.9900
C52 O3 1.415(8)
C52 H52A 0.9900
C52 H52B 0.9900
Cl1 Fe1 2.2554(11)
Fe1 O2 1.959(2)
Fe1 O1 1.961(2)
Fe1 N2 2.049(3)
Fe1 N1 2.050(3)
